data_7713348
loop_
_publ_author_name
'Guo, Li-Xiang'
'Gao, Yao'
'Zhang , Pei'
'Yang, Jianhui'
'Liu, Bin'

_publ_section_title
;
 A Family of Edge-sharing Bi-octahedral Diruthenium(III,III) Compounds
 Containing Ru-Ru Single Bond
;
_journal_name_full 'Dalton Transactions'
_journal_paper_doi 10.1039/D3DT01302B
_journal_year 2023
_chemical_formula_moiety 'C26 H24 F6 O10 Ru2'
_chemical_formula_sum 'C26 H24 F6 O10 Ru2'
_chemical_formula_weight 812.59
_space_group_crystal_system triclinic
_space_group_IT_number 2
_space_group_name_Hall '-P 1'
_space_group_name_H-M_alt 'P -1'
_atom_sites_solution_hydrogens mixed
_audit_creation_method SHELXL-2018/3
_audit_update_record
;
2023-06-21 deposited with the CCDC.	2023-06-30 downloaded from the CCDC.
;
_cell_angle_alpha 65.673(8)
_cell_angle_beta 87.772(9)
_cell_angle_gamma 75.159(10)
_cell_formula_units_Z 3
_cell_length_a 11.899(4)
_cell_length_b 14.482(4)
_cell_length_c 15.387(4)
_cell_measurement_reflns_used 8829
_cell_measurement_temperature 294(2)
_cell_measurement_theta_max 54.844
_cell_measurement_theta_min 3.353
_cell_volume 2328.8(12)
_computing_cell_refinement 'Bruker SAINT'
_computing_data_collection 'Bruker APEX2'
_computing_data_reduction 'Bruker SAINT'
_computing_molecular_graphics 'Bruker SHELXTL'
_computing_publication_material 'Bruker SHELXTL'
_computing_structure_refinement 'SHELXL-2018/3 (Sheldrick, 2018)'
_computing_structure_solution 'SHELXT 2014/5 (Sheldrick, 2014)'
_diffrn_ambient_temperature 294(2)
_diffrn_measured_fraction_theta_full 0.993
_diffrn_measured_fraction_theta_max 0.986
_diffrn_measurement_device_type 'Bruker D8 VENTURE'
_diffrn_measurement_method '\f and \w scans'
_diffrn_radiation_type GaK\a
_diffrn_radiation_wavelength 1.34139
_diffrn_reflns_av_R_equivalents 0.0435
_diffrn_reflns_av_unetI/netI 0.0412
_diffrn_reflns_Laue_measured_fraction_full 0.993
_diffrn_reflns_Laue_measured_fraction_max 0.986
_diffrn_reflns_limit_h_max 14
_diffrn_reflns_limit_h_min -14
_diffrn_reflns_limit_k_max 14
_diffrn_reflns_limit_k_min -17
_diffrn_reflns_limit_l_max 18
_diffrn_reflns_limit_l_min -18
_diffrn_reflns_number 29572
_diffrn_reflns_point_group_measured_fraction_full 0.993
_diffrn_reflns_point_group_measured_fraction_max 0.986
_diffrn_reflns_theta_full 53.594
_diffrn_reflns_theta_max 54.902
_diffrn_reflns_theta_min 2.750
_exptl_absorpt_coefficient_mu 5.858
_exptl_absorpt_correction_T_max 0.251
_exptl_absorpt_correction_T_min 0.187
_exptl_absorpt_correction_type multi-scan
_exptl_absorpt_process_details sadabs
_exptl_crystal_colour red-brown
_exptl_crystal_density_diffrn 1.738
_exptl_crystal_description block
_exptl_crystal_F_000 1206
_exptl_crystal_size_max 0.290
_exptl_crystal_size_mid 0.270
_exptl_crystal_size_min 0.220
_exptl_transmission_factor_max 0.386
_exptl_transmission_factor_min 0.265
_refine_diff_density_max 1.260
_refine_diff_density_min -0.742
_refine_diff_density_rms 0.097
_refine_ls_extinction_coef 0.0033(3)
_refine_ls_extinction_expression Fc^*^=kFc[1+0.001xFc^2^\l^3^/sin(2\q)]^-1/4^
_refine_ls_extinction_method 'SHELXL-2018/3 (Sheldrick 2018)'
_refine_ls_goodness_of_fit_ref 1.038
_refine_ls_hydrogen_treatment constr
_refine_ls_matrix_type full
_refine_ls_number_parameters 632
_refine_ls_number_reflns 8756
_refine_ls_number_restraints 8
_refine_ls_restrained_S_all 1.038
_refine_ls_R_factor_all 0.0525
_refine_ls_R_factor_gt 0.0478
_refine_ls_shift/su_max 0.006
_refine_ls_shift/su_mean 0.000
_refine_ls_structure_factor_coef Fsqd
_refine_ls_weighting_details 'w=1/[\s^2^(Fo^2^)+(0.0711P)^2^+4.2699P] where P=(Fo^2^+2Fc^2^)/3'
_refine_ls_weighting_scheme calc
_refine_ls_wR_factor_gt 0.1336
_refine_ls_wR_factor_ref 0.1366
_reflns_Friedel_coverage 0.000
_reflns_number_gt 7825
_reflns_number_total 8756
_reflns_threshold_expression 'I > 2\s(I)'
_cod_data_source_file d3dt01302b2.cif
_cod_data_source_block 5_1_0m_a
_cod_original_cell_volume 2328.8(11)
_cod_database_code 7713348
_shelx_shelxl_version_number 2018/3
_shelx_space_group_comment
;
The symmetry employed for this shelxl refinement is uniquely defined
by the following loop, which should always be used as a source of
symmetry information in preference to the above space-group names.
They are only intended as comments.
;
_shelx_estimated_absorpt_t_min 0.281
_shelx_estimated_absorpt_t_max 0.359

loop_
_space_group_symop_operation_xyz
'x, y, z'
'-x, -y, -z'

loop_
_atom_site_label
_atom_site_type_symbol
_atom_site_fract_x
_atom_site_fract_y
_atom_site_fract_z
_atom_site_U_iso_or_equiv
_atom_site_adp_type
_atom_site_occupancy
_atom_site_site_symmetry_order
_atom_site_calc_flag
_atom_site_refinement_flags_posn
_atom_site_refinement_flags_adp
_atom_site_refinement_flags_occupancy
_atom_site_disorder_assembly
_atom_site_disorder_group
F2 F -0.159(2) -0.027(2) 0.4070(15) 0.195(12) Uani 0.5 1 d D . P . .
Ru1 Ru -0.06700(3) 0.01370(3) 0.05930(3) 0.04805(14) Uani 1 1 d . . . . .
Ru2 Ru 0.34261(3) 0.47871(3) 0.26740(3) 0.05175(15) Uani 1 1 d . . . . .
Ru3 Ru 0.54436(3) 0.39839(3) 0.34061(3) 0.05285(15) Uani 1 1 d . . . . .
O1 O 0.0886(3) -0.0886(3) 0.0826(2) 0.0553(8) Uani 1 1 d . . . . .
O2 O 0.0270(3) 0.1098(3) 0.0717(3) 0.0559(8) Uani 1 1 d . . . . .
O3 O 0.1516(3) 0.0849(3) -0.0374(3) 0.0550(8) Uani 1 1 d . . . . .
O4 O -0.0695(3) -0.0571(3) 0.2037(3) 0.0635(9) Uani 1 1 d . . . . .
O5 O -0.2185(3) 0.1191(3) 0.0537(3) 0.0607(9) Uani 1 1 d . . . . .
O6 O 0.4837(3) 0.4258(3) 0.2104(2) 0.0568(8) Uani 1 1 d . . . . .
O7 O 0.4031(3) 0.4522(3) 0.3967(3) 0.0623(9) Uani 1 1 d . . . . .
O8 O 0.3243(3) 0.3281(3) 0.3114(3) 0.0638(9) Uani 1 1 d . . . . .
O9 O 0.5115(3) 0.2542(3) 0.3764(3) 0.0634(9) Uani 1 1 d . . . . .
O10 O 0.3788(3) 0.6230(3) 0.2269(3) 0.0562(8) Uani 1 1 d . . . . .
O11 O 0.5632(3) 0.5489(3) 0.2960(3) 0.0592(8) Uani 1 1 d . . . . .
O12 O 0.2640(3) 0.5268(3) 0.1360(3) 0.0617(9) Uani 1 1 d . . . . .
O13 O 0.1851(3) 0.5223(3) 0.3142(3) 0.0664(9) Uani 1 1 d . . . . .
O14 O 0.7016(3) 0.3499(3) 0.2955(3) 0.0646(9) Uani 1 1 d . . . . .
O15 O 0.6212(3) 0.3537(3) 0.4715(3) 0.0666(10) Uani 1 1 d . . . . .
C1 C 0.1007(5) -0.1999(4) 0.1321(4) 0.0674(14) Uani 1 1 d . . . . .
H1A H 0.181071 -0.237490 0.137362 0.101 Uiso 1 1 d R U . . .
H1B H 0.073461 -0.215740 0.194892 0.101 Uiso 1 1 d R U . . .
H1C H 0.055091 -0.220570 0.096672 0.101 Uiso 1 1 d R U . . .
C2 C 0.1153(4) 0.1227(4) 0.0233(4) 0.0539(11) Uani 1 1 d . . . . .
C3 C 0.1817(5) 0.1908(4) 0.0367(4) 0.0591(13) Uani 1 1 d . . . . .
C4 C 0.1667(6) 0.2176(5) 0.1137(5) 0.0723(15) Uani 1 1 d . . . . .
H4A H 0.113593 0.190437 0.159925 0.087 Uiso 1 1 d R U . . .
C5 C 0.2268(6) 0.2827(5) 0.1252(6) 0.084(2) Uani 1 1 d . . . . .
H5A H 0.214763 0.301218 0.178689 0.101 Uiso 1 1 d R U . . .
C6 C 0.3016(7) 0.3201(7) 0.0605(8) 0.112(3) Uani 1 1 d . . . . .
H6A H 0.345688 0.363329 0.068827 0.134 Uiso 1 1 d R U . . .
C7 C 0.3175(10) 0.2937(10) -0.0156(10) 0.150(5) Uani 1 1 d . . . . .
H7A H 0.368323 0.323073 -0.063123 0.180 Uiso 1 1 d R U . . .
C8 C 0.2587(7) 0.2284(7) -0.0269(6) 0.100(3) Uani 1 1 d . . . . .
H8A H 0.272148 0.209391 -0.079965 0.120 Uiso 1 1 d R U . . .
C9 C -0.3736(8) 0.2272(7) 0.0952(8) 0.131(4) Uani 1 1 d . . . . .
H9A H -0.385894 0.261216 0.026677 0.197 Uiso 1 1 d R U . . .
H9B H -0.440845 0.203637 0.121597 0.197 Uiso 1 1 d R U . . .
H9C H -0.361455 0.275897 0.118937 0.197 Uiso 1 1 d R U . . .
C10 C -0.2649(5) 0.1318(5) 0.1248(5) 0.0707(16) Uani 1 1 d . . . . .
C11 C -0.2286(7) 0.0683(7) 0.2202(5) 0.095(2) Uani 1 1 d . . . . .
H11A H -0.270598 0.087524 0.267353 0.114 Uiso 1 1 d R U . . .
C12 C -0.1373(6) -0.0181(6) 0.2513(5) 0.0763(17) Uani 1 1 d . . . . .
C13 C -0.1103(10) -0.0806(11) 0.3574(7) 0.122(3) Uani 1 1 d D . . . .
C14 C 0.5263(5) 0.4913(5) 0.1255(4) 0.0673(14) Uani 1 1 d . . . . .
H14A H 0.486964 0.494828 0.070496 0.101 Uiso 1 1 d R U . . .
H14B H 0.511713 0.560588 0.123406 0.101 Uiso 1 1 d R U . . .
H14C H 0.608623 0.462998 0.125546 0.101 Uiso 1 1 d R U . . .
C15 C 0.3625(6) 0.3868(6) 0.4844(4) 0.0840(19) Uani 1 1 d . . . . .
H15A H 0.402716 0.384951 0.538259 0.126 Uiso 1 1 d R U . . .
H15B H 0.280196 0.414451 0.485339 0.126 Uiso 1 1 d R U . . .
H15C H 0.377606 0.316991 0.487839 0.126 Uiso 1 1 d R U . . .
C16 C 0.4133(5) 0.2491(4) 0.3506(4) 0.0637(13) Uani 1 1 d . . . . .
C17 C 0.3994(6) 0.1443(5) 0.3674(4) 0.0700(15) Uani 1 1 d . . . . .
C18 C 0.2912(8) 0.1251(6) 0.3705(6) 0.098(2) Uani 1 1 d . . . . .
H18A H 0.221844 0.179667 0.363793 0.118 Uiso 1 1 d R U . . .
C19 C 0.2836(11) 0.0265(9) 0.3849(8) 0.133(4) Uani 1 1 d . . . . .
H19A H 0.208300 0.012853 0.388932 0.159 Uiso 1 1 d R U . . .
C20 C 0.3807(13) -0.0518(7) 0.3936(7) 0.126(4) Uani 1 1 d . . . . .
H20A H 0.372073 -0.119216 0.402489 0.151 Uiso 1 1 d R U . . .
C21 C 0.4879(11) -0.0343(6) 0.3890(6) 0.114(3) Uani 1 1 d . . . . .
H21A H 0.555636 -0.089593 0.393923 0.137 Uiso 1 1 d R U . . .
C22 C 0.4988(8) 0.0645(5) 0.3767(5) 0.086(2) Uani 1 1 d . . . . .
H22A H 0.574467 0.076990 0.374864 0.103 Uiso 1 1 d R U . . .
C23 C 0.4779(5) 0.6277(4) 0.2497(4) 0.0570(12) Uani 1 1 d . . . . .
C24 C 0.4982(5) 0.7339(4) 0.2196(4) 0.0613(13) Uani 1 1 d . . . . .
C25 C 0.5994(6) 0.7459(5) 0.2501(5) 0.0724(15) Uani 1 1 d . . . . .
H25A H 0.656202 0.684714 0.292811 0.087 Uiso 1 1 d R U . . .
C26 C 0.6178(8) 0.8450(7) 0.2203(6) 0.095(2) Uani 1 1 d . . . . .
H26A H 0.688244 0.852029 0.242233 0.114 Uiso 1 1 d R U . . .
C27 C 0.5373(9) 0.9318(7) 0.1593(8) 0.111(3) Uani 1 1 d . . . . .
H27A H 0.550877 1.000028 0.138448 0.133 Uiso 1 1 d R U . . .
C28 C 0.4365(8) 0.9210(6) 0.1287(8) 0.114(3) Uani 1 1 d . . . . .
H28A H 0.379848 0.982398 0.086109 0.136 Uiso 1 1 d R U . . .
C29 C 0.4169(7) 0.8229(5) 0.1577(6) 0.088(2) Uani 1 1 d . . . . .
H29A H 0.346738 0.815739 0.135346 0.106 Uiso 1 1 d R U . . .
C30 C 0.1241(6) 0.5870(6) 0.0083(5) 0.092(2) Uani 1 1 d . . . . .
H30A H 0.193716 0.581864 -0.025025 0.138 Uiso 1 1 d R U . . .
H30B H 0.080886 0.542294 0.001845 0.138 Uiso 1 1 d R U . . .
H30C H 0.077136 0.658405 -0.018415 0.138 Uiso 1 1 d R U . . .
C32 C 0.0696(5) 0.5541(5) 0.1763(5) 0.0763(17) Uani 1 1 d . . . . .
H32A H -0.006272 0.564872 0.153975 0.092 Uiso 1 1 calc R U . . .
C33 C 0.0883(5) 0.5407(5) 0.2689(5) 0.0709(15) Uani 1 1 d . . . . .
C34 C -0.0133(7) 0.5559(9) 0.3264(8) 0.101(2) Uani 1 1 d D . . . .
C35 C 0.7575(7) 0.2915(6) 0.6016(5) 0.094(2) Uani 1 1 d . . . . .
H35A H 0.687809 0.309482 0.631216 0.141 Uiso 1 1 d R U . . .
H35B H 0.794749 0.217922 0.635076 0.141 Uiso 1 1 d R U . . .
H35C H 0.809629 0.331442 0.603936 0.141 Uiso 1 1 d R U . . .
C36 C 0.7272(5) 0.3169(5) 0.4978(4) 0.0649(14) Uani 1 1 d . . . . .
C37 C 0.8144(6) 0.2981(6) 0.4400(5) 0.0836(19) Uani 1 1 d . . . . .
H37A H 0.893317 0.269860 0.467774 0.100 Uiso 1 1 d R U . . .
C38 C 0.7961(5) 0.3158(5) 0.3468(5) 0.0706(15) Uani 1 1 d . . . . .
C39 C 0.9003(6) 0.2880(8) 0.2933(6) 0.104(3) Uani 1 1 d D . . . .
C31 C 0.1570(5) 0.5524(4) 0.1143(4) 0.0640(14) Uani 1 1 d . . . . .
F1 F -0.0975(12) -0.1740(8) 0.3857(6) 0.230(5) Uani 1 1 d . . . . .
F2' F -0.203(3) -0.071(4) 0.406(2) 0.34(3) Uani 0.5 1 d D . P . .
F3 F -0.0065(10) -0.0759(9) 0.3823(6) 0.223(4) Uani 1 1 d . . . . .
F4 F -0.1122(5) 0.5571(9) 0.2922(7) 0.216(4) Uani 1 1 d . . . . .
F5 F -0.0023(8) 0.4712(9) 0.4079(7) 0.211(4) Uani 1 1 d . . . . .
F6 F -0.014(3) 0.622(3) 0.359(3) 0.202(15) Uani 0.5 1 d D . P . .
F6' F -0.043(4) 0.638(2) 0.338(4) 0.31(3) Uani 0.5 1 d D . P . .
F7 F 0.8811(13) 0.2485(15) 0.2361(11) 0.120(5) Uani 0.5 1 d D . P . .
F7' F 0.911(3) 0.1974(16) 0.295(2) 0.208(14) Uani 0.5 1 d D . P . .
F8 F 0.9065(8) 0.3708(9) 0.2171(7) 0.201(4) Uani 1 1 d . . . . .
F9 F 0.9940(10) 0.3027(14) 0.3221(15) 0.139(6) Uani 0.5 1 d D . P . .
F9' F 0.9937(15) 0.225(3) 0.3497(14) 0.228(15) Uani 0.5 1 d D . P . .

loop_
_atom_site_aniso_label
_atom_site_aniso_U_11
_atom_site_aniso_U_22
_atom_site_aniso_U_33
_atom_site_aniso_U_23
_atom_site_aniso_U_13
_atom_site_aniso_U_12
F2 0.24(2) 0.25(2) 0.076(9) -0.100(13) 0.009(12) 0.032(19)
Ru1 0.0560(2) 0.0414(2) 0.0503(2) -0.02353(16) 0.00362(16) -0.01118(15)
Ru2 0.0527(2) 0.0501(2) 0.0484(2) -0.01908(17) -0.00471(16) -0.00816(16)
Ru3 0.0536(2) 0.0529(2) 0.0450(2) -0.01722(17) -0.00475(16) -0.00641(16)
O1 0.064(2) 0.0451(17) 0.054(2) -0.0212(15) 0.0007(16) -0.0089(15)
O2 0.063(2) 0.0533(19) 0.066(2) -0.0369(17) 0.0078(17) -0.0189(16)
O3 0.0599(19) 0.0491(18) 0.065(2) -0.0312(17) 0.0079(16) -0.0173(15)
O4 0.070(2) 0.065(2) 0.057(2) -0.0290(18) 0.0072(18) -0.0144(18)
O5 0.060(2) 0.0507(19) 0.071(2) -0.0288(18) 0.0092(18) -0.0092(15)
O6 0.064(2) 0.0518(19) 0.0484(19) -0.0192(15) -0.0017(16) -0.0069(15)
O7 0.060(2) 0.073(2) 0.049(2) -0.0258(18) -0.0003(16) -0.0077(17)
O8 0.069(2) 0.054(2) 0.064(2) -0.0197(17) -0.0044(18) -0.0150(17)
O9 0.071(2) 0.0474(19) 0.058(2) -0.0117(16) -0.0067(18) -0.0086(16)
O10 0.060(2) 0.0488(18) 0.057(2) -0.0221(16) -0.0032(16) -0.0082(15)
O11 0.058(2) 0.057(2) 0.062(2) -0.0259(17) -0.0032(16) -0.0116(16)
O12 0.065(2) 0.059(2) 0.058(2) -0.0250(17) -0.0128(17) -0.0089(17)
O13 0.057(2) 0.070(2) 0.072(2) -0.032(2) 0.0029(18) -0.0122(17)
O14 0.060(2) 0.070(2) 0.058(2) -0.0281(19) -0.0023(17) -0.0038(17)
O15 0.062(2) 0.076(2) 0.052(2) -0.0251(18) -0.0112(17) -0.0022(18)
C1 0.079(4) 0.044(3) 0.065(3) -0.014(2) -0.002(3) -0.006(2)
C2 0.059(3) 0.043(2) 0.061(3) -0.025(2) -0.004(2) -0.011(2)
C3 0.060(3) 0.047(3) 0.077(4) -0.032(3) -0.003(3) -0.013(2)
C4 0.083(4) 0.071(4) 0.076(4) -0.039(3) 0.000(3) -0.028(3)
C5 0.087(4) 0.081(4) 0.103(5) -0.057(4) -0.016(4) -0.018(4)
C6 0.078(4) 0.124(7) 0.196(10) -0.117(7) 0.025(5) -0.047(5)
C7 0.156(9) 0.193(10) 0.227(12) -0.167(10) 0.115(9) -0.132(8)
C8 0.114(6) 0.119(6) 0.133(7) -0.096(6) 0.062(5) -0.076(5)
C9 0.104(6) 0.113(7) 0.154(9) -0.067(6) 0.032(6) 0.026(5)
C10 0.063(3) 0.063(3) 0.096(5) -0.043(3) 0.018(3) -0.018(3)
C11 0.090(5) 0.110(6) 0.077(5) -0.045(4) 0.025(4) -0.003(4)
C12 0.071(4) 0.101(5) 0.067(4) -0.043(4) 0.013(3) -0.028(3)
C13 0.114(7) 0.160(10) 0.073(5) -0.047(6) 0.011(5) -0.008(7)
C14 0.078(4) 0.066(3) 0.049(3) -0.021(3) 0.002(3) -0.008(3)
C15 0.079(4) 0.103(5) 0.046(3) -0.016(3) 0.006(3) -0.011(4)
C16 0.076(4) 0.059(3) 0.048(3) -0.015(2) 0.005(3) -0.019(3)
C17 0.096(4) 0.057(3) 0.052(3) -0.016(3) 0.001(3) -0.021(3)
C18 0.111(6) 0.080(5) 0.101(6) -0.024(4) 0.005(5) -0.043(4)
C19 0.162(10) 0.108(7) 0.128(8) -0.021(6) -0.013(7) -0.079(7)
C20 0.198(12) 0.069(5) 0.109(7) -0.024(5) -0.010(7) -0.051(7)
C21 0.183(10) 0.067(5) 0.094(6) -0.038(4) 0.014(6) -0.030(5)
C22 0.126(6) 0.066(4) 0.066(4) -0.027(3) 0.018(4) -0.025(4)
C23 0.062(3) 0.057(3) 0.053(3) -0.026(2) 0.003(2) -0.012(2)
C24 0.071(3) 0.060(3) 0.059(3) -0.032(3) 0.010(3) -0.016(3)
C25 0.088(4) 0.075(4) 0.070(4) -0.039(3) 0.010(3) -0.033(3)
C26 0.115(6) 0.101(6) 0.101(6) -0.059(5) 0.024(5) -0.054(5)
C27 0.139(8) 0.071(5) 0.142(8) -0.051(5) 0.034(6) -0.051(5)
C28 0.113(6) 0.056(4) 0.148(8) -0.023(5) 0.004(6) -0.016(4)
C29 0.091(5) 0.059(4) 0.109(6) -0.029(4) 0.001(4) -0.019(3)
C30 0.085(4) 0.098(5) 0.088(5) -0.044(4) -0.034(4) 0.000(4)
C32 0.064(3) 0.068(4) 0.091(5) -0.027(3) -0.020(3) -0.013(3)
C33 0.057(3) 0.059(3) 0.093(5) -0.028(3) 0.003(3) -0.014(2)
C34 0.063(4) 0.118(7) 0.117(7) -0.045(6) 0.016(4) -0.025(4)
C35 0.097(5) 0.109(6) 0.070(4) -0.043(4) -0.032(4) -0.002(4)
C36 0.063(3) 0.062(3) 0.065(3) -0.024(3) -0.012(3) -0.013(3)
C37 0.061(3) 0.113(5) 0.070(4) -0.041(4) -0.015(3) -0.005(3)
C38 0.058(3) 0.071(4) 0.076(4) -0.027(3) -0.003(3) -0.010(3)
C39 0.072(5) 0.138(8) 0.084(5) -0.042(6) 0.002(4) -0.004(5)
C31 0.067(3) 0.046(3) 0.076(4) -0.026(3) -0.019(3) -0.006(2)
F1 0.373(16) 0.168(8) 0.111(5) -0.013(5) 0.019(7) -0.087(9)
F2' 0.19(2) 0.48(7) 0.14(2) -0.02(2) 0.079(18) 0.06(3)
F3 0.236(10) 0.276(12) 0.135(6) -0.077(7) -0.042(7) -0.039(9)
F4 0.080(4) 0.348(13) 0.233(9) -0.142(9) 0.016(5) -0.039(5)
F5 0.182(8) 0.237(10) 0.198(9) -0.071(8) 0.088(7) -0.075(7)
F6 0.126(12) 0.32(4) 0.28(3) -0.23(3) 0.087(15) -0.081(16)
F6' 0.28(4) 0.20(2) 0.59(7) -0.29(3) 0.30(4) -0.14(2)
F7 0.096(7) 0.170(14) 0.136(11) -0.112(11) 0.045(7) -0.029(8)
F7' 0.25(3) 0.167(18) 0.28(3) -0.17(2) 0.13(3) -0.058(19)
F8 0.168(7) 0.277(11) 0.160(7) -0.089(7) 0.081(6) -0.074(7)
F9 0.052(6) 0.194(15) 0.184(17) -0.102(14) 0.020(7) -0.017(8)
F9' 0.102(11) 0.37(4) 0.130(13) -0.12(2) -0.034(10) 0.113(17)

loop_
_atom_type_symbol
_atom_type_description
_atom_type_scat_dispersion_real
_atom_type_scat_dispersion_imag
_atom_type_scat_source
C C 0.0137 0.0067 'International Tables Vol C Tables 4.2.6.8 and 6.1.1.4'
H H 0.0000 0.0000 'International Tables Vol C Tables 4.2.6.8 and 6.1.1.4'
F F 0.0583 0.0400 'International Tables Vol C Tables 4.2.6.8 and 6.1.1.4'
O O 0.0389 0.0241 'International Tables Vol C Tables 4.2.6.8 and 6.1.1.4'
Ru Ru -0.0760 2.5955 'International Tables Vol C Tables 4.2.6.8 and 6.1.1.4'

loop_
_geom_angle_atom_site_label_1
_geom_angle_atom_site_label_2
_geom_angle_atom_site_label_3
_geom_angle
_geom_angle_site_symmetry_1
_geom_angle_site_symmetry_3
_geom_angle_publ_flag
O1 Ru1 O1 103.48(12) . 2 ?
O1 Ru1 O5 171.42(15) . . ?
O1 Ru1 O5 83.58(15) 2 . ?
O1 Ru1 O4 83.77(15) . . ?
O1 Ru1 O4 172.02(15) 2 . ?
O5 Ru1 O4 89.49(15) . . ?
O1 Ru1 O2 83.96(14) . . ?
O1 Ru1 O2 93.36(14) 2 . ?
O5 Ru1 O2 90.84(14) . . ?
O4 Ru1 O2 90.70(15) . . ?
O1 Ru1 O3 92.90(14) . 2 ?
O1 Ru1 O3 83.28(14) 2 2 ?
O5 Ru1 O3 92.77(14) . 2 ?
O4 Ru1 O3 93.13(15) . 2 ?
O2 Ru1 O3 174.76(13) . 2 ?
O1 Ru1 Ru1 51.74(10) . 2 ?
O1 Ru1 Ru1 51.74(10) 2 2 ?
O5 Ru1 Ru1 135.09(11) . 2 ?
O4 Ru1 Ru1 135.40(11) . 2 ?
O2 Ru1 Ru1 87.84(10) . 2 ?
O3 Ru1 Ru1 86.92(10) 2 2 ?
O6 Ru2 O7 103.64(14) . . ?
O6 Ru2 O13 170.37(15) . . ?
O7 Ru2 O13 84.00(16) . . ?
O6 Ru2 O12 83.73(15) . . ?
O7 Ru2 O12 170.90(15) . . ?
O13 Ru2 O12 89.27(16) . . ?
O6 Ru2 O8 83.82(15) . . ?
O7 Ru2 O8 93.41(16) . . ?
O13 Ru2 O8 89.94(16) . . ?
O12 Ru2 O8 92.70(15) . . ?
O6 Ru2 O10 91.83(14) . . ?
O7 Ru2 O10 83.92(15) . . ?
O13 Ru2 O10 94.85(15) . . ?
O12 Ru2 O10 90.57(15) . . ?
O8 Ru2 O10 174.24(14) . . ?
O6 Ru2 Ru3 52.03(10) . . ?
O7 Ru2 Ru3 51.61(10) . . ?
O13 Ru2 Ru3 135.22(12) . . ?
O12 Ru2 Ru3 135.50(11) . . ?
O8 Ru2 Ru3 87.55(11) . . ?
O10 Ru2 Ru3 86.80(10) . . ?
O7 Ru3 O6 103.33(14) . . ?
O7 Ru3 O15 83.22(15) . . ?
O6 Ru3 O15 172.32(15) . . ?
O7 Ru3 O14 171.44(15) . . ?
O6 Ru3 O14 84.03(15) . . ?
O15 Ru3 O14 89.76(15) . . ?
O7 Ru3 O9 94.02(16) . . ?
O6 Ru3 O9 82.73(15) . . ?
O15 Ru3 O9 92.91(16) . . ?
O14 Ru3 O9 91.21(16) . . ?
O7 Ru3 O11 83.82(16) . . ?
O6 Ru3 O11 92.92(15) . . ?
O15 Ru3 O11 91.76(16) . . ?
O14 Ru3 O11 91.54(15) . . ?
O9 Ru3 O11 174.58(14) . . ?
O7 Ru3 Ru2 51.75(11) . . ?
O6 Ru3 Ru2 51.58(10) . . ?
O15 Ru3 Ru2 134.78(11) . . ?
O14 Ru3 Ru2 135.46(11) . . ?
O9 Ru3 Ru2 87.13(11) . . ?
O11 Ru3 Ru2 87.63(10) . . ?
C1 O1 Ru1 120.6(3) . . ?
C1 O1 Ru1 122.3(3) . 2 ?
Ru1 O1 Ru1 76.52(12) . 2 ?
C2 O2 Ru1 119.2(3) . . ?
C2 O3 Ru1 119.4(3) . 2 ?
C12 O4 Ru1 123.9(4) . . ?
C10 O5 Ru1 125.6(4) . . ?
C14 O6 Ru2 123.0(3) . . ?
C14 O6 Ru3 121.8(3) . . ?
Ru2 O6 Ru3 76.38(13) . . ?
C15 O7 Ru3 122.6(4) . . ?
C15 O7 Ru2 123.5(4) . . ?
Ru3 O7 Ru2 76.64(13) . . ?
C16 O8 Ru2 119.5(4) . . ?
C16 O9 Ru3 120.3(3) . . ?
C23 O10 Ru2 120.4(3) . . ?
C23 O11 Ru3 119.6(3) . . ?
C31 O12 Ru2 126.8(4) . . ?
C33 O13 Ru2 123.5(4) . . ?
C38 O14 Ru3 123.3(4) . . ?
C36 O15 Ru3 127.7(4) . . ?
O1 C1 H1A 109.6 . . ?
O1 C1 H1B 109.7 . . ?
H1A C1 H1B 109.5 . . ?
O1 C1 H1C 109.1 . . ?
H1A C1 H1C 109.5 . . ?
H1B C1 H1C 109.5 . . ?
O3 C2 O2 126.6(4) . . ?
O3 C2 C3 116.4(5) . . ?
O2 C2 C3 117.0(4) . . ?
C8 C3 C4 118.2(5) . . ?
C8 C3 C2 120.5(5) . . ?
C4 C3 C2 121.3(5) . . ?
C3 C4 C5 121.3(6) . . ?
C3 C4 H4A 119.1 . . ?
C5 C4 H4A 119.6 . . ?
C6 C5 C4 119.4(7) . . ?
C6 C5 H5A 120.3 . . ?
C4 C5 H5A 120.3 . . ?
C5 C6 C7 119.8(7) . . ?
C5 C6 H6A 120.3 . . ?
C7 C6 H6A 119.9 . . ?
C6 C7 C8 121.0(8) . . ?
C6 C7 H7A 119.5 . . ?
C8 C7 H7A 119.5 . . ?
C3 C8 C7 120.4(7) . . ?
C3 C8 H8A 119.7 . . ?
C7 C8 H8A 119.9 . . ?
C10 C9 H9A 109.6 . . ?
C10 C9 H9B 109.5 . . ?
H9A C9 H9B 109.5 . . ?
C10 C9 H9C 109.4 . . ?
H9A C9 H9C 109.5 . . ?
H9B C9 H9C 109.5 . . ?
O5 C10 C11 126.1(6) . . ?
O5 C10 C9 112.7(7) . . ?
C11 C10 C9 121.2(6) . . ?
C12 C11 C10 124.5(6) . . ?
C12 C11 H11A 117.7 . . ?
C10 C11 H11A 117.8 . . ?
O4 C12 C11 129.1(6) . . ?
O4 C12 C13 112.6(7) . . ?
C11 C12 C13 118.3(7) . . ?
F1 C13 F2' 92(3) . . ?
F1 C13 F2 122.9(18) . . ?
F2' C13 F2 41(3) . . ?
F1 C13 F3 102.2(11) . . ?
F2' C13 F3 124(2) . . ?
F2 C13 F3 88.7(16) . . ?
F1 C13 C12 115.4(11) . . ?
F2' C13 C12 112.7(19) . . ?
F2 C13 C12 112.7(15) . . ?
F3 C13 C12 109.4(10) . . ?
O6 C14 H14A 109.5 . . ?
O6 C14 H14B 109.2 . . ?
H14A C14 H14B 109.5 . . ?
O6 C14 H14C 109.7 . . ?
H14A C14 H14C 109.5 . . ?
H14B C14 H14C 109.5 . . ?
O7 C15 H15A 109.9 . . ?
O7 C15 H15B 109.7 . . ?
H15A C15 H15B 109.5 . . ?
O7 C15 H15C 108.9 . . ?
H15A C15 H15C 109.5 . . ?
H15B C15 H15C 109.5 . . ?
O9 C16 O8 125.0(5) . . ?
O9 C16 C17 118.1(5) . . ?
O8 C16 C17 116.9(5) . . ?
C18 C17 C22 119.4(7) . . ?
C18 C17 C16 122.0(6) . . ?
C22 C17 C16 118.5(6) . . ?
C19 C18 C17 119.5(9) . . ?
C19 C18 H18A 120.2 . . ?
C17 C18 H18A 120.3 . . ?
C20 C19 C18 121.3(10) . . ?
C20 C19 H19A 119.5 . . ?
C18 C19 H19A 119.2 . . ?
C21 C20 C19 120.3(9) . . ?
C21 C20 H20A 120.7 . . ?
C19 C20 H20A 119.1 . . ?
C20 C21 C22 119.9(9) . . ?
C20 C21 H21A 119.5 . . ?
C22 C21 H21A 120.6 . . ?
C17 C22 C21 119.7(8) . . ?
C17 C22 H22A 120.0 . . ?
C21 C22 H22A 120.3 . . ?
O10 C23 O11 125.5(5) . . ?
O10 C23 C24 118.0(5) . . ?
O11 C23 C24 116.5(5) . . ?
C25 C24 C29 118.4(6) . . ?
C25 C24 C23 121.3(5) . . ?
C29 C24 C23 120.3(6) . . ?
C26 C25 C24 120.5(7) . . ?
C26 C25 H25A 120.6 . . ?
C24 C25 H25A 118.9 . . ?
C27 C26 C25 120.5(8) . . ?
C27 C26 H26A 120.0 . . ?
C25 C26 H26A 119.5 . . ?
C26 C27 C28 119.6(7) . . ?
C26 C27 H27A 120.1 . . ?
C28 C27 H27A 120.4 . . ?
C27 C28 C29 120.7(8) . . ?
C27 C28 H28A 119.3 . . ?
C29 C28 H28A 120.1 . . ?
C28 C29 C24 120.3(7) . . ?
C28 C29 H29A 120.3 . . ?
C24 C29 H29A 119.4 . . ?
C31 C30 H30A 109.4 . . ?
C31 C30 H30B 109.3 . . ?
H30A C30 H30B 109.5 . . ?
C31 C30 H30C 109.7 . . ?
H30A C30 H30C 109.5 . . ?
H30B C30 H30C 109.5 . . ?
C33 C32 C31 124.0(5) . . ?
C33 C32 H32A 118.0 . . ?
C31 C32 H32A 118.0 . . ?
O13 C33 C32 128.1(6) . . ?
O13 C33 C34 111.9(7) . . ?
C32 C33 C34 119.8(6) . . ?
F6' C34 F6 20(4) . . ?
F6' C34 F4 100(2) . . ?
F6 C34 F4 117.8(17) . . ?
F6' C34 F5 112(3) . . ?
F6 C34 F5 99(2) . . ?
F4 C34 F5 98.3(9) . . ?
F6' C34 C33 118.9(17) . . ?
F6 C34 C33 113.3(17) . . ?
F4 C34 C33 115.3(9) . . ?
F5 C34 C33 110.1(8) . . ?
C36 C35 H35A 109.7 . . ?
C36 C35 H35B 109.6 . . ?
H35A C35 H35B 109.5 . . ?
C36 C35 H35C 109.1 . . ?
H35A C35 H35C 109.5 . . ?
H35B C35 H35C 109.5 . . ?
O15 C36 C37 124.8(6) . . ?
O15 C36 C35 115.0(6) . . ?
C37 C36 C35 120.2(6) . . ?
C38 C37 C36 124.8(6) . . ?
C38 C37 H37A 117.5 . . ?
C36 C37 H37A 117.7 . . ?
O14 C38 C37 129.5(6) . . ?
O14 C38 C39 111.6(6) . . ?
C37 C38 C39 118.8(6) . . ?
F7' C39 F7 41.6(15) . . ?
F7' C39 F8 124.2(16) . . ?
F7 C39 F8 86.7(11) . . ?
F7' C39 F9 115.7(17) . . ?
F7 C39 F9 133.7(12) . . ?
F8 C39 F9 82.2(11) . . ?
F7' C39 F9' 73.3(18) . . ?
F7 C39 F9' 108.2(17) . . ?
F8 C39 F9' 121.0(18) . . ?
F9 C39 F9' 45.9(16) . . ?
F7' C39 C38 110.5(13) . . ?
F7 C39 C38 114.8(9) . . ?
F8 C39 C38 109.9(8) . . ?
F9 C39 C38 111.3(10) . . ?
F9' C39 C38 113.5(11) . . ?
O12 C31 C32 126.0(6) . . ?
O12 C31 C30 114.6(6) . . ?
C32 C31 C30 119.4(5) . . ?

loop_
_geom_bond_atom_site_label_1
_geom_bond_atom_site_label_2
_geom_bond_distance
_geom_bond_site_symmetry_2
_geom_bond_publ_flag
F2 C13 1.317(16) . ?
Ru1 O1 1.990(3) . ?
Ru1 O1 1.990(4) 2 ?
Ru1 O5 2.020(3) . ?
Ru1 O4 2.030(4) . ?
Ru1 O2 2.064(3) . ?
Ru1 O3 2.081(3) 2 ?
Ru1 Ru1 2.4649(9) 2 ?
Ru2 O6 1.989(4) . ?
Ru2 O7 1.991(4) . ?
Ru2 O13 2.024(4) . ?
Ru2 O12 2.025(4) . ?
Ru2 O8 2.068(4) . ?
Ru2 O10 2.075(4) . ?
Ru2 Ru3 2.4669(9) . ?
Ru3 O7 1.987(4) . ?
Ru3 O6 2.001(3) . ?
Ru3 O15 2.020(4) . ?
Ru3 O14 2.025(4) . ?
Ru3 O9 2.066(4) . ?
Ru3 O11 2.068(4) . ?
O1 C1 1.441(6) . ?
O2 C2 1.273(6) . ?
O3 C2 1.274(6) . ?
O4 C12 1.252(7) . ?
O5 C10 1.266(7) . ?
O6 C14 1.427(7) . ?
O7 C15 1.443(7) . ?
O8 C16 1.287(7) . ?
O9 C16 1.278(7) . ?
O10 C23 1.270(6) . ?
O11 C23 1.279(6) . ?
O12 C31 1.248(7) . ?
O13 C33 1.279(7) . ?
O14 C38 1.264(7) . ?
O15 C36 1.247(7) . ?
C1 H1A 0.9599 . ?
C1 H1B 0.9600 . ?
C1 H1C 0.9599 . ?
C2 C3 1.489(7) . ?
C3 C8 1.357(9) . ?
C3 C4 1.383(8) . ?
C4 C5 1.388(9) . ?
C4 H4A 0.9599 . ?
C5 C6 1.346(11) . ?
C5 H5A 0.9600 . ?
C6 C7 1.368(12) . ?
C6 H6A 0.9600 . ?
C7 C8 1.377(10) . ?
C7 H7A 0.9600 . ?
C8 H8A 0.9599 . ?
C9 C10 1.550(9) . ?
C9 H9A 0.9600 . ?
C9 H9B 0.9600 . ?
C9 H9C 0.9599 . ?
C10 C11 1.386(10) . ?
C11 C12 1.351(10) . ?
C11 H11A 0.9600 . ?
C12 C13 1.505(12) . ?
C13 F1 1.207(14) . ?
C13 F2' 1.317(19) . ?
C13 F3 1.333(14) . ?
C14 H14A 0.9599 . ?
C14 H14B 0.9601 . ?
C14 H14C 0.9601 . ?
C15 H15A 0.9599 . ?
C15 H15B 0.9600 . ?
C15 H15C 0.9601 . ?
C16 C17 1.483(8) . ?
C17 C18 1.380(10) . ?
C17 C22 1.390(10) . ?
C18 C19 1.380(12) . ?
C18 H18A 0.9601 . ?
C19 C20 1.362(15) . ?
C19 H19A 0.9601 . ?
C20 C21 1.357(15) . ?
C20 H20A 0.9601 . ?
C21 C22 1.402(10) . ?
C21 H21A 0.9601 . ?
C22 H22A 0.9600 . ?
C23 C24 1.494(8) . ?
C24 C25 1.385(8) . ?
C24 C29 1.389(9) . ?
C25 C26 1.388(10) . ?
C25 H25A 0.9600 . ?
C26 C27 1.364(12) . ?
C26 H26A 0.9600 . ?
C27 C28 1.373(13) . ?
C27 H27A 0.9600 . ?
C28 C29 1.382(10) . ?
C28 H28A 0.9600 . ?
C29 H29A 0.9601 . ?
C30 C31 1.530(9) . ?
C30 H30A 0.9600 . ?
C30 H30B 0.9600 . ?
C30 H30C 0.9601 . ?
C32 C33 1.375(10) . ?
C32 C31 1.387(9) . ?
C32 H32A 0.9300 . ?
C33 C34 1.494(10) . ?
C34 F6' 1.237(16) . ?
C34 F6 1.246(16) . ?
C34 F4 1.302(11) . ?
C34 F5 1.326(12) . ?
C35 C36 1.520(8) . ?
C35 H35A 0.9600 . ?
C35 H35B 0.9600 . ?
C35 H35C 0.9600 . ?
C36 C37 1.387(9) . ?
C37 C38 1.365(9) . ?
C37 H37A 0.9600 . ?
C38 C39 1.521(10) . ?
C39 F7' 1.276(14) . ?
C39 F7 1.285(13) . ?
C39 F8 1.303(12) . ?
C39 F9 1.313(12) . ?
C39 F9' 1.313(12) . ?
